data_4135192
loop_
_publ_author_name
'Yan, Yong'
'Carrington, Elliot J.'
'P\'etuya, R\'emi'
'Whitehead, George F. S.'
'Verma, Ajay'
'Hylton, Rebecca K.'
'Tang, Chiu C.'
'Berry, Neil G.'
'Darling, George R.'
'Dyer, Matthew S.'
'Antypov, Dmytro'
'Katsoulidis, Alexandros P.'
'Rosseinsky, Matthew J.'

_publ_section_title
;
 Amino Acid Residues Determine the Response of Flexible Metal-Organic
 Frameworks to Guests.
;
_journal_name_full 'Journal of the American Chemical Society'
_journal_paper_doi 10.1021/jacs.0c03853
_journal_year 2020
_chemical_formula_moiety 'C6 H5 N3 O3 Zn'
_chemical_formula_sum 'C6 H5 N3 O3 Zn'
_chemical_formula_weight 232.50
_space_group_crystal_system trigonal
_space_group_IT_number 161
_space_group_name_Hall 'R 3 -2"c'
_space_group_name_H-M_alt 'R 3 c :H'
_atom_sites_solution_hydrogens geom
_atom_sites_solution_primary direct
_audit_creation_date 2017-12-21
_audit_creation_method
;
Olex2 1.2
(compiled 2017.08.10 svn.r3458 for OlexSys, GUI svn.r5381)
;
_cell_angle_alpha 90
_cell_angle_beta 90
_cell_angle_gamma 120
_cell_formula_units_Z 18
_cell_length_a 28.539(3)
_cell_length_b 28.539(3)
_cell_length_c 10.1528(6)
_cell_measurement_reflns_used 3655
_cell_measurement_temperature 150
_cell_measurement_theta_max 22.9870
_cell_measurement_theta_min 2.4870
_cell_volume 7161.3(11)
_computing_cell_refinement 'CrysAlisPro 1.171.38.46 (Rigaku OD, 2015)'
_computing_data_collection 'CrysAlisPro 1.171.38.46 (Rigaku OD, 2015)'
_computing_data_reduction 'CrysAlisPro 1.171.38.46 (Rigaku OD, 2015)'
_computing_molecular_graphics 'Olex2 (Dolomanov et al., 2009)'
_computing_publication_material 'Olex2 (Dolomanov et al., 2009)'
_computing_structure_refinement 'ShelXL (Sheldrick, 2015)'
_computing_structure_solution 'XS (Sheldrick, 2008)'
_diffrn_ambient_temperature 150
_diffrn_detector 'CCD plate'
_diffrn_measured_fraction_theta_full 0.997
_diffrn_measured_fraction_theta_max 0.997
_diffrn_measurement_details
;
List of Runs (angles in degrees, time in seconds):

  # Type    Start    End  Width  t~exp~   \w     \q     \k     \f   Frames
--------------------------------------------------------------------------
  1  \w   -110.00  15.00   1.00   10.00    --  -20.00 -68.00   0.00  125
  2  \w   -110.00  15.00   1.00   10.00    --  -20.00 -68.00 120.00  125
  3  \w   -110.00  15.00   1.00   10.00    --  -20.00 -68.00 240.00  125
  4  \w   -110.00  15.00   1.00   10.00    --  -20.00 -30.00  90.00  125
;
_diffrn_measurement_device 'abstract diffractometer'
_diffrn_measurement_device_type 'dtrek-CrysAlisPro-abstract goniometer imported rigaku-d*trek images'
_diffrn_measurement_method '\w scans'
_diffrn_orient_matrix_type 'CrysAlisPro convention (1999,Acta A55,543-557)'
_diffrn_orient_matrix_UB_11 -0.0064015000
_diffrn_orient_matrix_UB_12 -0.0272310000
_diffrn_orient_matrix_UB_13 0.0089934000
_diffrn_orient_matrix_UB_21 0.0258940000
_diffrn_orient_matrix_UB_22 0.0066037000
_diffrn_orient_matrix_UB_23 -0.0244138000
_diffrn_orient_matrix_UB_31 0.0106249000
_diffrn_orient_matrix_UB_32 0.0062599000
_diffrn_orient_matrix_UB_33 0.0647534000
_diffrn_radiation_monochromator graphite
_diffrn_radiation_probe x-ray
_diffrn_radiation_type MoK\a
_diffrn_radiation_wavelength 0.71073
_diffrn_reflns_av_R_equivalents 0.1571
_diffrn_reflns_av_unetI/netI 0.0868
_diffrn_reflns_Laue_measured_fraction_full 0.997
_diffrn_reflns_Laue_measured_fraction_max 0.997
_diffrn_reflns_limit_h_max 31
_diffrn_reflns_limit_h_min -31
_diffrn_reflns_limit_k_max 31
_diffrn_reflns_limit_k_min -31
_diffrn_reflns_limit_l_max 10
_diffrn_reflns_limit_l_min -11
_diffrn_reflns_number 20672
_diffrn_reflns_point_group_measured_fraction_full 0.969
_diffrn_reflns_point_group_measured_fraction_max 0.969
_diffrn_reflns_theta_full 23.293
_diffrn_reflns_theta_max 23.293
_diffrn_reflns_theta_min 2.472
_diffrn_source 'fine-focus sealed X-ray tube'
_diffrn_source_type 'Enhance (Mo) X-ray Source'
_exptl_absorpt_coefficient_mu 1.530
_exptl_absorpt_correction_T_max 1.00000
_exptl_absorpt_correction_T_min 0.57196
_exptl_absorpt_correction_type multi-scan
_exptl_absorpt_process_details
;
CrysAlisPro 1.171.38.46 (Rigaku Oxford Diffraction, 2015)
Empirical absorption correction using spherical harmonics,
 implemented in SCALE3 ABSPACK scaling algorithm.
;
_exptl_crystal_colour white
_exptl_crystal_colour_primary white
_exptl_crystal_density_diffrn 0.970
_exptl_crystal_description needle
_exptl_crystal_F_000 2088
_exptl_crystal_preparation 'Desolvated from Benzene'
_exptl_crystal_size_max 0.12
_exptl_crystal_size_mid 0.02
_exptl_crystal_size_min 0.012
_refine_diff_density_max 1.712
_refine_diff_density_min -0.682
_refine_diff_density_rms 0.164
_refine_ls_abs_structure_details
;
 Flack x determined using 532 quotients [(I+)-(I-)]/[(I+)+(I-)]
 (Parsons, Flack and Wagner, Acta Cryst. B69 (2013) 249-259).
;
_refine_ls_abs_structure_Flack 0.00(2)
_refine_ls_extinction_method none
_refine_ls_goodness_of_fit_ref 1.131
_refine_ls_hydrogen_treatment constr
_refine_ls_matrix_type full
_refine_ls_number_parameters 64
_refine_ls_number_reflns 2230
_refine_ls_number_restraints 73
_refine_ls_restrained_S_all 1.142
_refine_ls_R_factor_all 0.1354
_refine_ls_R_factor_gt 0.1092
_refine_ls_shift/su_max 0.000
_refine_ls_shift/su_mean 0.000
_refine_ls_structure_factor_coef Fsqd
_refine_ls_weighting_details 'w=1/[\s^2^(Fo^2^)+(0.1446P)^2^+55.8135P] where P=(Fo^2^+2Fc^2^)/3'
_refine_ls_weighting_scheme calc
_refine_ls_wR_factor_gt 0.2517
_refine_ls_wR_factor_ref 0.2676
_reflns_Friedel_coverage 0.932
_reflns_Friedel_fraction_full 0.941
_reflns_Friedel_fraction_max 0.941
_reflns_number_gt 1729
_reflns_number_total 2230
_reflns_threshold_expression 'I > 2\s(I)'
_cod_data_source_file ZnGlyPyr_BenzeneRemoved_150K.cif
_cod_data_source_block ZnGlyPyr_BenzeneRemoved_150K
_cod_original_cell_volume 7161.3(14)
_cod_original_sg_symbol_H-M 'R 3 c'
_cod_database_code 4135192
_shelx_shelxl_version_number 2014/7
_chemical_oxdiff_formula 'Zn C6 H8 N3 O5'
_shelx_space_group_comment
;
The symmetry employed for this shelxl refinement is uniquely defined
by the following loop, which should always be used as a source of
symmetry information in preference to the above space-group names.
They are only intended as comments.
;
_reflns_odcompleteness_completeness 70.98
_reflns_odcompleteness_iscentric 1
_reflns_odcompleteness_theta 26.32
_olex2_refinement_description
;
1. Fixed Uiso
 At 1.2 times of:
  All C(H) groups, All C(H,H) groups, All N(H) groups
2. Uiso/Uaniso restraints and constraints
Uanis(C6) \\sim Ueq, Uanis(C2) \\sim Ueq, Uanis(N2) \\sim Ueq, Uanis(Zn1) \\sim
Ueq, Uanis(O1) \\sim Ueq, Uanis(N1) \\sim Ueq, Uanis(C1) \\sim Ueq, Uanis(C3)
\\sim Ueq, Uanis(C4) \\sim Ueq, Uanis(O3) \\sim Ueq, Uanis(N3) \\sim Ueq,
Uanis(C5) \\sim Ueq: with sigma of 0.01 and sigma for terminal atoms of 0.02
Uanis(O1) = Uanis(O2) = Uanis(C6)
Uanis(C2) = Uanis(N2) = Uanis(N1) = Uanis(C1) = Uanis(C3)
Uanis(C4) = Uanis(O3) = Uanis(N3) = Uanis(C5)
3.a Secondary CH2 refined with riding coordinates:
 C5(H5A,H5B)
3.b Aromatic/amide H refined with riding coordinates:
 N3(H3), C2(H2), C1(H1)
;
_olex2_submission_special_instructions 'No special instructions were received'
_oxdiff_exptl_absorpt_empirical_details
;
Empirical correction (ABSPACK) includes:
- Absorption correction using spherical harmonics
- Frame scaling
;
_oxdiff_exptl_absorpt_empirical_full_max 1.641
_oxdiff_exptl_absorpt_empirical_full_min 0.778

loop_
_space_group_symop_operation_xyz
'x, y, z'
'-y, x-y, z'
'-x+y, -x, z'
'-x+y, y, z+1/2'
'x, x-y, z+1/2'
'-y, -x, z+1/2'
'x+2/3, y+1/3, z+1/3'
'-y+2/3, x-y+1/3, z+1/3'
'-x+y+2/3, -x+1/3, z+1/3'
'-x+y+2/3, y+1/3, z+5/6'
'x+2/3, x-y+1/3, z+5/6'
'-y+2/3, -x+1/3, z+5/6'
'x+1/3, y+2/3, z+2/3'
'-y+1/3, x-y+2/3, z+2/3'
'-x+y+1/3, -x+2/3, z+2/3'
'-x+y+1/3, y+2/3, z+7/6'
'x+1/3, x-y+2/3, z+7/6'
'-y+1/3, -x+2/3, z+7/6'

loop_
_atom_site_label
_atom_site_type_symbol
_atom_site_fract_x
_atom_site_fract_y
_atom_site_fract_z
_atom_site_U_iso_or_equiv
_atom_site_adp_type
_atom_site_occupancy
_atom_site_site_symmetry_order
_atom_site_calc_flag
_atom_site_refinement_flags_posn
_atom_site_refinement_flags_adp
_atom_site_refinement_flags_occupancy
_atom_site_disorder_assembly
_atom_site_disorder_group
Zn1 Zn 0.30924(9) -0.00419(11) 0.1653(3) 0.0394(8) Uani 1 1 d . U . . .
N1 N 0.3867(7) 0.0290(7) 0.2205(15) 0.036(2) Uani 1 1 d . U . . .
O2 O 0.2814(6) -0.0810(6) 0.1456(13) 0.045(2) Uani 1 1 d . . . . .
O3 O 0.5439(6) 0.0876(6) 0.0651(12) 0.044(2) Uani 1 1 d . U . . .
N2 N 0.2931(7) 0.0291(7) 0.0151(14) 0.036(2) Uani 1 1 d . U . . .
N3 N 0.5706(7) 0.0970(7) 0.2750(17) 0.044(2) Uani 1 1 d . U . . .
H3 H 0.5618 0.0954 0.3565 0.053 Uiso 1 1 calc R . . . .
O1 O 0.2634(6) 0.0003(6) 0.3053(11) 0.045(2) Uani 1 1 d . U . . .
C4 C 0.5305(9) 0.0837(9) 0.1838(18) 0.044(2) Uani 1 1 d . U . . .
C2 C 0.2736(8) 0.0609(8) 0.0177(18) 0.036(2) Uani 1 1 d . U . . .
H2 H 0.2639 0.0716 0.0948 0.043 Uiso 1 1 calc R . . . .
C3 C 0.4757(8) 0.0648(8) 0.2283(17) 0.036(2) Uani 1 1 d . U . . .
C5 C 0.6241(8) 0.1129(9) 0.2475(19) 0.044(2) Uani 1 1 d . U . . .
H5A H 0.6467 0.1364 0.3177 0.053 Uiso 1 1 calc R . . . .
H5B H 0.6346 0.1338 0.1667 0.053 Uiso 1 1 calc R . . . .
C1 C 0.4300(8) 0.0436(8) 0.1447(19) 0.036(2) Uani 1 1 d . U . . .
H1 H 0.4301 0.0406 0.0535 0.043 Uiso 1 1 calc R . . . .
C6 C 0.3013(9) -0.0999(9) 0.0667(19) 0.045(2) Uani 1 1 d . U . . .

loop_
_atom_site_aniso_label
_atom_site_aniso_U_11
_atom_site_aniso_U_22
_atom_site_aniso_U_33
_atom_site_aniso_U_23
_atom_site_aniso_U_13
_atom_site_aniso_U_12
Zn1 0.0577(18) 0.0558(17) 0.0062(11) -0.0001(9) -0.0013(11) 0.0296(15)
N1 0.044(4) 0.048(4) 0.015(3) 0.003(3) 0.000(3) 0.022(3)
O2 0.053(5) 0.065(6) 0.009(4) -0.001(4) 0.002(4) 0.025(4)
O3 0.049(5) 0.063(5) 0.017(4) 0.002(4) 0.001(3) 0.026(4)
N2 0.044(4) 0.048(4) 0.015(3) 0.003(3) 0.000(3) 0.022(3)
N3 0.049(5) 0.063(5) 0.017(4) 0.002(4) 0.001(3) 0.026(4)
O1 0.053(5) 0.065(6) 0.009(4) -0.001(4) 0.002(4) 0.025(4)
C4 0.049(5) 0.063(5) 0.017(4) 0.002(4) 0.001(3) 0.026(4)
C2 0.044(4) 0.048(4) 0.015(3) 0.003(3) 0.000(3) 0.022(3)
C3 0.044(4) 0.048(4) 0.015(3) 0.003(3) 0.000(3) 0.022(3)
C5 0.049(5) 0.063(5) 0.017(4) 0.002(4) 0.001(3) 0.026(4)
C1 0.044(4) 0.048(4) 0.015(3) 0.003(3) 0.000(3) 0.022(3)
C6 0.053(5) 0.065(6) 0.009(4) -0.001(4) 0.002(4) 0.025(4)

loop_
_atom_type_symbol
_atom_type_description
_atom_type_scat_dispersion_real
_atom_type_scat_dispersion_imag
_atom_type_scat_source
C C 0.0033 0.0016 'International Tables Vol C Tables 4.2.6.8 and 6.1.1.4'
H H 0.0000 0.0000 'International Tables Vol C Tables 4.2.6.8 and 6.1.1.4'
N N 0.0061 0.0033 'International Tables Vol C Tables 4.2.6.8 and 6.1.1.4'
O O 0.0106 0.0060 'International Tables Vol C Tables 4.2.6.8 and 6.1.1.4'
Zn Zn 0.2839 1.4301 'International Tables Vol C Tables 4.2.6.8 and 6.1.1.4'

loop_
_geom_angle_atom_site_label_1
_geom_angle_atom_site_label_2
_geom_angle_atom_site_label_3
_geom_angle
_geom_angle_site_symmetry_1
_geom_angle_site_symmetry_3
_geom_angle_publ_flag
O2 Zn1 N1 107.2(7) . . ?
O2 Zn1 N2 113.9(6) . . ?
O2 Zn1 O1 103.8(6) . . ?
N2 Zn1 N1 117.3(7) . . ?
N2 Zn1 O1 101.7(6) . . ?
O1 Zn1 N1 112.2(6) . . ?
N2 N1 Zn1 122.6(13) 9 . ?
C1 N1 Zn1 128.1(13) . . ?
C1 N1 N2 109.2(16) . 9 ?
C6 O2 Zn1 122.6(14) . . ?
N1 N2 Zn1 124.6(13) 14_544 . ?
C2 N2 Zn1 128.0(13) . . ?
C2 N2 N1 107.3(15) . 14_544 ?
C4 N3 C5 125.8(17) . . ?
C6 O1 Zn1 140.8(14) 9 . ?
O3 C4 N3 116.8(19) . . ?
O3 C4 C3 123.9(18) . . ?
N3 C4 C3 119.3(17) . . ?
N2 C2 C3 112.7(17) . 14_544 ?
C2 C3 C4 132.2(18) 9 . ?
C2 C3 C1 103.3(18) 9 . ?
C1 C3 C4 124.5(17) . . ?
N3 C5 C6 114.0(19) . 17_544 ?
N1 C1 C3 107.4(17) . . ?
O2 C6 O1 121(2) . 14_544 ?
O2 C6 C5 120.9(19) . 11_444 ?
O1 C6 C5 118.4(19) 14_544 11_444 ?

loop_
_geom_bond_atom_site_label_1
_geom_bond_atom_site_label_2
_geom_bond_distance
_geom_bond_site_symmetry_2
_geom_bond_publ_flag
Zn1 N1 2.002(18) . ?
Zn1 O2 1.932(15) . ?
Zn1 N2 1.969(16) . ?
Zn1 O1 1.978(13) . ?
N1 N2 1.36(2) 9 ?
N1 C1 1.33(3) . ?
O2 C6 1.25(2) . ?
O3 C4 1.25(2) . ?
N2 N1 1.36(2) 14_544 ?
N2 C2 1.28(3) . ?
N3 C4 1.37(3) . ?
N3 C5 1.39(3) . ?
O1 C6 1.30(2) 9 ?
C4 C3 1.45(3) . ?
C2 C3 1.37(3) 14_544 ?
C3 C2 1.37(3) 9 ?
C3 C1 1.41(3) . ?
C5 C6 1.47(3) 17_544 ?
C6 O1 1.30(2) 14_544 ?
C6 C5 1.47(3) 11_444 ?
